data_7134429
loop_
_publ_author_name
'Drushliak, Viktoriia'
'Szafra\'nski, Marek'

_publ_section_title
;
 Effect of pressure and temperature on the structure and optical
 properties of two-dimensional lead iodide perovskites
;
_journal_issue 44
_journal_name_full 'Chemical Communications'
_journal_page_first 8019
_journal_page_last 8022
_journal_paper_doi 10.1039/D5CC01232E
_journal_volume 61
_journal_year 2025
_chemical_formula_sum 'C H6 Cs I4 N3 Pb'
_chemical_formula_weight 907.79
_chemical_name_systematic 'Cesium guanidinium lead tetraiodide'
_space_group_crystal_system orthorhombic
_space_group_IT_number 58
_space_group_name_Hall '-P 2 2n'
_space_group_name_H-M_alt 'P n n m'
_atom_sites_solution_hydrogens mixed
_atom_sites_solution_primary heavy
_audit_creation_date 2024-10-23
_audit_creation_method
;
Olex2 1.5
(compiled 2023.03.06 svn.rbb2c1857 for OlexSys, GUI svn.r6748)
;
_audit_update_record
;
2025-03-03 deposited with the CCDC.	2025-04-23 downloaded from the CCDC.
;
_cell_angle_alpha 90
_cell_angle_beta 90
_cell_angle_gamma 90
_cell_formula_units_Z 8
_cell_length_a 18.217(6)
_cell_length_b 12.3881(3)
_cell_length_c 11.9171(3)
_cell_measurement_pressure 1210000(30000)
_cell_measurement_reflns_used 3652
_cell_measurement_temperature 293(2)
_cell_measurement_theta_max 27.9620
_cell_measurement_theta_min 1.7360
_cell_volume 2689.4(9)
_computing_cell_refinement 'CrysAlisPro 1.171.41.93a (Rigaku OD, 2020)'
_computing_data_collection 'CrysAlisPro 1.171.41.93a (Rigaku OD, 2020)'
_computing_data_reduction 'CrysAlisPro 1.171.41.93a (Rigaku OD, 2020)'
_computing_molecular_graphics 'Olex2 1.5 (Dolomanov et al., 2009)'
_computing_publication_material 'Olex2 1.5 (Dolomanov et al., 2009)'
_computing_structure_refinement 'SHELXL 2018/3 (Sheldrick, 2015)'
_computing_structure_solution 'SHELXS  (Sheldrick, 2008)'
_diffrn_ambient_temperature 293(2)
_diffrn_detector 'CCD plate'
_diffrn_detector_area_resol_mean 10.3200
_diffrn_detector_type Atlas
_diffrn_measured_fraction_theta_full 0.360
_diffrn_measured_fraction_theta_max 0.288
_diffrn_measurement_details
;
List of Runs (angles in degrees, time in seconds):

  # Type    Start    End  Width  t~exp~   \w     \q     \k     \f   Frames
#--------------------------------------------------------------------------
  1  \f    -35.00  19.75   0.75   70.00   0.00 -30.00   0.00    --    73
  2  \f    140.00 200.00   0.75   70.00   0.00 -30.00   0.00    --    80
  3  \f    160.00 217.00   0.75   70.00   0.00  30.00   0.00    --    76
  4  \f    -20.00  34.75   0.75   70.00   0.00  30.00   0.00    --    73
  5  \w    -24.00  24.00   0.75   70.00    --   30.00  39.46 -12.90   64
  6  \w    -24.00  24.00   0.75   70.00    --   30.00  39.46 167.10   64
  7  \w    -50.00  10.00   0.75   70.00    --  -30.00  39.46 167.10   80
  8  \w    -50.00  10.00   0.75   70.00    --  -30.00  39.46 -12.90   80
  9  \w    -64.00  -8.50   0.75   70.00    --  -30.00  81.40 -28.90   74
 10  \w    -64.00  -8.50   0.75   70.00    --  -30.00  81.40 151.10   74
 11  \w    -19.00   8.00   0.75   70.00    --   30.00  81.40 151.10   36
 12  \w    -19.00   8.00   0.75   70.00    --   30.00  81.40 -28.90   36
 13  \w    -43.00 -21.25   0.75   70.00    --   30.00 134.60 -56.90   29
 14  \w    -43.00 -21.25   0.75   70.00    --   30.00 134.60 123.10   29
 15  \w    -90.00 -36.00   0.75   70.00    --  -30.00 134.60 123.10   72
 16  \w    -90.00 -36.00   0.75   70.00    --  -30.00 134.60 -56.90   72
;
_diffrn_measurement_device 'four-circle diffractometer'
_diffrn_measurement_device_type 'Xcalibur, Atlas, Gemini ultra'
_diffrn_measurement_method '\w and \f scans'
_diffrn_orient_matrix_type 'CrysAlisPro convention (1999,Acta A55,543-557)'
_diffrn_orient_matrix_UB_11 -0.0378701000
_diffrn_orient_matrix_UB_12 -0.0099552000
_diffrn_orient_matrix_UB_13 0.0086542000
_diffrn_orient_matrix_UB_21 0.0083077000
_diffrn_orient_matrix_UB_22 -0.0277059000
_diffrn_orient_matrix_UB_23 0.0505584000
_diffrn_orient_matrix_UB_31 -0.0029905000
_diffrn_orient_matrix_UB_32 0.0491585000
_diffrn_orient_matrix_UB_33 0.0302537000
_diffrn_radiation_monochromator graphite
_diffrn_radiation_probe x-ray
_diffrn_radiation_type 'Mo K\a'
_diffrn_radiation_wavelength 0.71073
_diffrn_reflns_av_R_equivalents 0.0386
_diffrn_reflns_av_unetI/netI 0.0206
_diffrn_reflns_Laue_measured_fraction_full 0.360
_diffrn_reflns_Laue_measured_fraction_max 0.288
_diffrn_reflns_limit_h_max 6
_diffrn_reflns_limit_h_min -6
_diffrn_reflns_limit_k_max 16
_diffrn_reflns_limit_k_min -16
_diffrn_reflns_limit_l_max 15
_diffrn_reflns_limit_l_min -15
_diffrn_reflns_number 11151
_diffrn_reflns_point_group_measured_fraction_full 0.360
_diffrn_reflns_point_group_measured_fraction_max 0.288
_diffrn_reflns_theta_full 25.242
_diffrn_reflns_theta_max 28.476
_diffrn_reflns_theta_min 2.371
_diffrn_source 'fine-focus sealed X-ray tube'
_diffrn_source_type 'Enhance (Mo) X-ray Source'
_exptl_absorpt_coefficient_mu 24.354
_exptl_absorpt_correction_T_max 0.158
_exptl_absorpt_correction_T_min 0.058
_exptl_absorpt_correction_type gaussian
_exptl_absorpt_process_details
;
CrysAlisPro 1.171.41.93a (Rigaku Oxford Diffraction, 2020)
Numerical absorption correction based on gaussian integration over
a multifaceted crystal model (Absorb Angel (2004) J. Appl. Cryst. 37:486-492)
;
_exptl_crystal_colour red
_exptl_crystal_density_diffrn 4.484
_exptl_crystal_description plate
_exptl_crystal_F_000 3056
_exptl_crystal_preparation 'mounted in a diamond-anvil cell '
_exptl_crystal_size_max 0.182
_exptl_crystal_size_mid 0.155
_exptl_crystal_size_min 0.044
_refine_diff_density_max 0.566
_refine_diff_density_min -0.634
_refine_diff_density_rms 0.127
_refine_ls_extinction_coef 0.000076(15)
_refine_ls_extinction_expression Fc^*^=kFc[1+0.001xFc^2^\l^3^/sin(2\q)]^-1/4^
_refine_ls_extinction_method 'SHELXL-2018/3 (Sheldrick 2018)'
_refine_ls_goodness_of_fit_ref 1.229
_refine_ls_hydrogen_treatment constr
_refine_ls_matrix_type full
_refine_ls_number_parameters 82
_refine_ls_number_reflns 1025
_refine_ls_number_restraints 0
_refine_ls_restrained_S_all 1.229
_refine_ls_R_factor_all 0.0581
_refine_ls_R_factor_gt 0.0304
_refine_ls_shift/su_max 0.000
_refine_ls_shift/su_mean 0.000
_refine_ls_structure_factor_coef Fsqd
_refine_ls_weighting_details 'w=1/[\s^2^(Fo^2^)+(0.0172P)^2^+24.7942P] where P=(Fo^2^+2Fc^2^)/3'
_refine_ls_weighting_scheme calc
_refine_ls_wR_factor_gt 0.0617
_refine_ls_wR_factor_ref 0.0708
_reflns_Friedel_coverage 0.000
_reflns_number_gt 651
_reflns_number_total 1025
_reflns_threshold_expression 'I > 2\s(I)'
_cod_data_source_file d5cc01232e2.cif
_cod_data_source_block CsGPbI4_1_21
_cod_depositor_comments 'Adding full bibliography for 7134427--7134444.cif.'
_cod_database_code 7134429
_shelx_shelxl_version_number 2018/3
_shelx_space_group_comment
;
The symmetry employed for this shelxl refinement is uniquely defined
by the following loop, which should always be used as a source of
symmetry information in preference to the above space-group names.
They are only intended as comments.
;
_shelx_estimated_absorpt_t_max 0.442
_shelx_estimated_absorpt_t_min 0.097
_exptl_absorpt_special_details
; 
Data were collected at room temperature and pressure of 1.21(3) GPa
(1210000 kPa). 
Pressure was determined by monitoring the shift of the ruby
R1-fluorescence line.
"_diffrn_measured_fraction_theta_full" value is low, because 
the access to the reciprocal space is restricted due to the use of
the diamond anvil cell.
;
_exptl_oxdiff_absorpt_process_details
;
Gaussian integration over a grid
of 16 x 16 x 16 points =  4096 total grid points
  Based upon method of Burnham (1966)

 Data corrected for diamond-anvil cell absorption
 Note that exptl_absorpt_correction_tmin and _tmax
 the total correction factors applied to the intensities
 The individual factors are: 
         range of dac transmission factors (min-max)      0.406     0.454
         range of gasket transmission (min-max)           0.446     1.000
         range of P media transmission (min-max)          1.000     1.000

 thickness of diamond anvil 1: 19.500 mm, mu =  0.0202 mm-1
       thickness of platten 1:  0.000 mm, mu =  0.0000 mm-1

 thickness of diamond anvil 2: 19.500 mm, mu =  0.0202 mm-1
       thickness of platten 2:  0.000 mm, mu =  0.0000 mm-1

    Gasket shadowing corrections were made based upon
    Gasket thickness = 300.0 microns, radius = 161.0 microns
    Gasket absorption coeff =        30.30 mm-1
    REFLECTION WAS CONSIDERED TOTALLY OBSCURED IF 
 FRACTION CRYSTAL ILLUMINATED WAS LESS THAN 0.00

    Non-absorbing pressure medium
;
_olex2_refinement_description
;
1. Fixed Uiso
 At 1.2 times of:
  All N(H) groups, All N(H,H) groups
2. Others
 Fixed Sof: H12A(0.5) H12B(0.5)
 Fixed X: H22(0.55893)
 Fixed Y: H22(0.12215)
 Fixed Z: H22(0.062429)
3.a X=CH2 refined with riding coordinates:
 N11(H11A,H11B), N12(H12A,H12B), N21(H21A,H21B)
;
_olex2_submission_special_instructions 'No special instructions were received'
_oxdiff_exptl_absorpt_empirical_details
;
Empirical correction (ABSPACK) includes:
- Absorption correction using spherical harmonics
- Frame scaling
;
_oxdiff_exptl_absorpt_empirical_full_max 1.605
_oxdiff_exptl_absorpt_empirical_full_min 0.534

loop_
_space_group_symop_operation_xyz
'x, y, z'
'-x, -y, z'
'-x+1/2, y+1/2, -z+1/2'
'x+1/2, -y+1/2, -z+1/2'
'-x, -y, -z'
'x, y, -z'
'x-1/2, -y-1/2, z-1/2'
'-x-1/2, y-1/2, z-1/2'

loop_
_atom_site_label
_atom_site_type_symbol
_atom_site_fract_x
_atom_site_fract_y
_atom_site_fract_z
_atom_site_U_iso_or_equiv
_atom_site_adp_type
_atom_site_occupancy
_atom_site_site_symmetry_order
_atom_site_calc_flag
_atom_site_refinement_flags_posn
_atom_site_refinement_flags_adp
_atom_site_refinement_flags_occupancy
_atom_site_disorder_assembly
_atom_site_disorder_group
Pb1 Pb 0.25062(8) 0.87487(6) 0.25108(4) 0.0266(10) Uani 1 1 d . . . . .
Cs1 Cs 0.4078(2) 0.62474(13) 0.500000 0.039(2) Uani 1 2 d S T P . .
I1 I 0.41982(15) 0.87798(9) 0.30944(8) 0.0374(18) Uani 1 1 d . . . . .
I2 I 0.07940(14) 0.87256(9) 0.19569(8) 0.0350(17) Uani 1 1 d . . . . .
Cs2 Cs 0.3903(2) 1.12546(13) 0.500000 0.044(2) Uani 1 2 d S T P . .
I3 I 0.24881(15) 1.12495(7) 0.20690(10) 0.0435(16) Uani 1 1 d . . . . .
I4B I 0.2186(3) 0.92997(14) 0.500000 0.048(3) Uani 1 2 d S T P . .
I5A I 0.2784(3) 0.82167(14) 0.000000 0.047(3) Uani 1 2 d S T P . .
C1 C -0.037(4) 0.8831(19) 0.500000 0.021(6) Uiso 1 2 d S . P . .
N11 N -0.0773(16) 0.8849(9) 0.4026(10) 0.039(4) Uiso 1 1 d . . . . .
H11A H -0.055470 0.883651 0.338590 0.047 Uiso 1 1 calc R U . . .
H11B H -0.124428 0.887396 0.405641 0.047 Uiso 1 1 calc R U . . .
N12 N 0.035(3) 0.8794(17) 0.500000 0.052(9) Uiso 1 2 d S . P . .
H12A H 0.058244 0.877986 0.437503 0.062 Uiso 0.5 1 calc R U P . .
H12B H 0.058251 0.878290 0.562497 0.062 Uiso 0.5 1 calc R U P . .
C2 C 0.462(4) 0.117(2) 0.000000 0.032(8) Uiso 1 2 d S . P . .
N21 N 0.4293(18) 0.1123(10) 0.0949(12) 0.056(5) Uiso 1 1 d . . . . .
H21A H 0.382367 0.105257 0.097212 0.067 Uiso 1 1 calc R U . . .
H21B H 0.454065 0.115952 0.156264 0.067 Uiso 1 1 calc R U . . .
N22 N 0.534(4) 0.1184(18) 0.000000 0.046(8) Uiso 1 2 d S . P . .
H22 H 0.558930 0.122150 0.062429 0.055 Uiso 1 1 d . U . . .

loop_
_atom_site_aniso_label
_atom_site_aniso_U_11
_atom_site_aniso_U_22
_atom_site_aniso_U_33
_atom_site_aniso_U_23
_atom_site_aniso_U_13
_atom_site_aniso_U_12
Pb1 0.031(3) 0.0235(3) 0.0252(3) -0.00058(18) 0.0001(5) 0.0002(5)
Cs1 0.038(7) 0.0446(8) 0.0344(7) 0.000 0.000 -0.001(2)
I1 0.036(6) 0.0390(6) 0.0375(5) -0.0029(6) -0.0013(9) 0.0004(15)
I2 0.032(5) 0.0403(6) 0.0327(5) 0.0010(6) 0.0012(9) -0.0013(15)
Cs2 0.056(7) 0.0319(7) 0.0444(8) 0.000 0.000 -0.0016(18)
I3 0.048(5) 0.0203(5) 0.0621(7) 0.0002(6) 0.0011(10) 0.0002(10)
I4B 0.048(10) 0.0763(12) 0.0203(8) 0.000 0.000 0.0034(18)
I5A 0.045(9) 0.0754(11) 0.0208(8) 0.000 0.000 0.0080(18)

loop_
_atom_type_symbol
_atom_type_description
_atom_type_scat_dispersion_real
_atom_type_scat_dispersion_imag
_atom_type_scat_source
C C 0.0033 0.0016 'International Tables Vol C Tables 4.2.6.8 and 6.1.1.4'
H H 0.0000 0.0000 'International Tables Vol C Tables 4.2.6.8 and 6.1.1.4'
N N 0.0061 0.0033 'International Tables Vol C Tables 4.2.6.8 and 6.1.1.4'
I I -0.4742 1.8119 'International Tables Vol C Tables 4.2.6.8 and 6.1.1.4'
Cs Cs -0.3680 2.1192 'International Tables Vol C Tables 4.2.6.8 and 6.1.1.4'
Pb Pb -3.3944 10.1111 'International Tables Vol C Tables 4.2.6.8 and 6.1.1.4'

loop_
_exptl_crystal_face_index_h
_exptl_crystal_face_index_k
_exptl_crystal_face_index_l
_exptl_crystal_face_perp_dist
-3 -1 -17 0.0746
3 1 17 0.0636
5 -17 2 0.0679
-5 17 -4 0.1066
-1 14 10 0.0858
-5 10 -13 0.0855
25 3 -2 0.0220
-25 -3 2 0.0220

loop_
_geom_angle_atom_site_label_1
_geom_angle_atom_site_label_2
_geom_angle_atom_site_label_3
_geom_angle
_geom_angle_site_symmetry_1
_geom_angle_site_symmetry_3
_geom_angle_publ_flag
I1 Pb1 I2 179.21(3) . . ?
I3 Pb1 I1 92.01(6) . . ?
I3 Pb1 I1 88.49(6) 3_545 . ?
I3 Pb1 I2 91.57(6) 3_545 . ?
I3 Pb1 I2 87.93(6) . . ?
I3 Pb1 I3 179.38(4) 3_545 . ?
I4B Pb1 I1 88.31(9) . . ?
I4B Pb1 I1 88.31(9) 6_556 . ?
I4B Pb1 I2 90.91(9) . . ?
I4B Pb1 I2 90.91(9) 6_556 . ?
I4B Pb1 I3 86.63(4) . . ?
I4B Pb1 I3 86.63(4) 6_556 . ?
I4B Pb1 I3 93.74(4) 6_556 3_545 ?
I4B Pb1 I3 93.74(4) . 3_545 ?
I4B Pb1 I4B 0.00(19) 6_556 . ?
I4B Pb1 I5A 178.44(14) 6_556 . ?
I4B Pb1 I5A 178.44(14) . . ?
I5A Pb1 I1 93.18(9) . . ?
I5A Pb1 I2 87.61(9) . . ?
I5A Pb1 I3 86.78(4) . 3_545 ?
I5A Pb1 I3 92.84(4) . . ?
Pb1 I2 Cs1 93.32(7) . 3 ?
Pb1 I2 Cs1 155.21(5) . 7_575 ?
Cs1 I2 Cs1 71.58(8) 7_575 3 ?
Pb1 I3 Pb1 161.15(4) 3 . ?
Pb1 I3 Cs1 96.17(6) 3 3 ?
Pb1 I3 Cs1 96.71(5) . 3 ?
Pb1 I4B Pb1 146.31(12) 6_556 . ?
I4B I4B Pb1 0(10) 6_556 . ?
I4B I4B Pb1 0(10) 6_556 6_556 ?
Pb1 I5A Pb1 148.95(12) . 6 ?
N11 C1 N11 115(5) . 6_556 ?
N12 C1 N11 122(3) . 6_556 ?
N12 C1 N11 122(3) . . ?
C1 N11 H11A 120.0 . . ?
C1 N11 H11B 120.0 . . ?
H11A N11 H11B 120.0 . . ?
C1 N12 H12A 120.0 . . ?
C1 N12 H12B 120.0 . . ?
H12A N12 H12B 120.0 . . ?
N21 C2 N21 124(7) . 6 ?
N21 C2 N22 118(3) . . ?
N21 C2 N22 118(3) 6 . ?
C2 N21 H21A 120.0 . . ?
C2 N21 H21B 120.0 . . ?
H21A N21 H21B 120.0 . . ?
C2 N22 H22 121(4) . . ?
C2 N22 H22 121(4) . 6 ?
H22 N22 H22 118(7) . 6 ?

loop_
_geom_bond_atom_site_label_1
_geom_bond_atom_site_label_2
_geom_bond_distance
_geom_bond_site_symmetry_2
_geom_bond_publ_flag
Pb1 I1 3.160(3) . ?
Pb1 I2 3.188(3) . ?
Pb1 I3 3.1426(12) . ?
Pb1 I3 3.1363(12) 3_545 ?
Pb1 I4B 3.0994(11) 6_556 ?
Pb1 I4B 3.0994(11) . ?
Pb1 I5A 3.1055(10) . ?
I4B I4B 0.000(10) 6_556 ?
C1 N11 1.38(4) . ?
C1 N11 1.38(4) 6_556 ?
C1 N12 1.30(8) . ?
N11 H11A 0.8600 . ?
N11 H11B 0.8600 . ?
N12 H12A 0.8600 . ?
N12 H12B 0.8600 . ?
C2 N21 1.28(4) 6 ?
C2 N21 1.28(4) . ?
C2 N22 1.31(9) . ?
N21 H21A 0.8600 . ?
N21 H21B 0.8600 . ?
N22 H22 0.87(3) . ?
N22 H22 0.87(3) 6 ?

loop_
_exptl_oxdiff_crystal_face_indexfrac_h
_exptl_oxdiff_crystal_face_indexfrac_k
_exptl_oxdiff_crystal_face_indexfrac_l
_exptl_oxdiff_crystal_face_x
_exptl_oxdiff_crystal_face_y
_exptl_oxdiff_crystal_face_z
-3.3691 -1.0036 -16.6177 -0.0062 -0.8403 -0.5420
3.2766 1.3534 16.6027 0.0061 0.8291 0.5590
4.7185 -17.0672 1.6715 0.0057 0.5966 -0.8025
-5.0396 16.7074 -3.5641 -0.0063 -0.6850 0.7286
-1.2926 13.8133 10.2276 -0.0001 0.1236 0.9923
-5.4216 9.7166 -13.4900 -0.0082 -0.9963 0.0857
25.0479 3.0337 -2.4534 -1.0000 0.0000 0.0000
-25.0479 -3.0337 2.4534 1.0000 0.0000 0.0000
